data_2241494
loop_
_publ_author_name
'Gul, Waseem'
'Galal, Ahmed'
'ElSohly, Mahmoud A.'
'Carvalho, Paulo'

_publ_section_title
;
 Crystal structure of
 (9<i>S</i>,10<i>S</i>)-10-ethoxy-9-hydroxy-6,6,9-trimethyl-3-pentyl-7,8,9,10-tetrahydro-6<i>H</i>-benzo[<i>c</i>]chromen-1-yl
 4-methylbenzenesulfonate
;
_journal_issue 12
_journal_name_full 'Acta Crystallographica Section E'
_journal_page_first o1082
_journal_page_last o1083
_journal_paper_doi 10.1107/S2056989015024044
_journal_volume 71
_journal_year 2015
_chemical_formula_iupac 'C30 H40 O6 S'
_chemical_formula_moiety 'C30 H40 O6 S'
_chemical_formula_sum 'C30 H40 O6 S'
_chemical_formula_weight 528.68
_chemical_name_systematic
'(9<i>S</i>,10<i>S</i>)-10-Ethoxy-9-hydroxy-6,6,9-trimethyl-3-pentyl-7,8,9,10-tetrahydro-6<i>H</i>-benzo[<i>c</i>]chromen-1-yl 4-methylbenzenesulfonate'
_space_group_crystal_system monoclinic
_space_group_IT_number 4
_space_group_name_Hall 'P 2yb'
_space_group_name_H-M_alt 'P 1 21 1'
_symmetry_space_group_name_Hall 'P 2yb'
_symmetry_space_group_name_H-M 'P 1 21 1'
_atom_sites_solution_hydrogens geom
_audit_creation_method SHELXL-2014/7
_cell_angle_alpha 90
_cell_angle_beta 101.000(10)
_cell_angle_gamma 90
_cell_formula_units_Z 2
_cell_length_a 9.9090(10)
_cell_length_b 10.2373(10)
_cell_length_c 13.8402(10)
_cell_measurement_reflns_used 9903
_cell_measurement_temperature 173(2)
_cell_measurement_theta_max 68.05
_cell_measurement_theta_min 4.546
_cell_volume 1378.2(2)
_computing_cell_refinement
;
SAINT (Bruker, 2000)
;
_computing_data_collection
;
APEX2 (Bruker, 2014)
;
_computing_data_reduction
;
SAINT (Bruker, 2000)
;
_computing_molecular_graphics
;
Mercury (Macrae <i>et al.</i>,  2008), ORTEP3 for Windows (Farrugia,
2012), POV-RAY
(Cason, 2003)
;
_computing_publication_material
;
ENCIFER (Allen <i>et al.</i>,  2004), publCIF (Westrip, 2010)
;
_computing_structure_refinement
;
SHELXL2014/7 (Sheldrick, 2015)
;
_computing_structure_solution
;
SHELXS97 (Sheldrick, 2008)
;
_diffrn_ambient_temperature 173(2)
_diffrn_measured_fraction_theta_full 0.999
_diffrn_measured_fraction_theta_max 0.997
_diffrn_measurement_device_type 'Bruker SMART CCD area-detector'
_diffrn_measurement_method '\f and \w'
_diffrn_radiation_type CuK\a
_diffrn_radiation_wavelength 1.54178
_diffrn_reflns_av_R_equivalents 0.0245
_diffrn_reflns_limit_h_max 11
_diffrn_reflns_limit_h_min -11
_diffrn_reflns_limit_k_max 12
_diffrn_reflns_limit_k_min -12
_diffrn_reflns_limit_l_max 16
_diffrn_reflns_limit_l_min -16
_diffrn_reflns_number 21062
_diffrn_reflns_theta_full 67.679
_diffrn_reflns_theta_max 68.146
_diffrn_reflns_theta_min 3.253
_exptl_absorpt_coefficient_mu 1.381
_exptl_absorpt_correction_type none
_exptl_crystal_colour Colourless
_exptl_crystal_density_diffrn 1.274
_exptl_crystal_density_method 'not measured'
_exptl_crystal_description Needle
_exptl_crystal_F_000 568
_exptl_crystal_size_max 0.230
_exptl_crystal_size_mid 0.200
_exptl_crystal_size_min 0.190
_refine_diff_density_max 0.256
_refine_diff_density_min -0.275
_refine_ls_abs_structure_details
;
 Twinning involves inversion, so Flack parameter cannot be determined
;
_refine_ls_extinction_method none
_refine_ls_goodness_of_fit_ref 1.023
_refine_ls_hydrogen_treatment constr
_refine_ls_matrix_type full
_refine_ls_number_parameters 342
_refine_ls_number_reflns 4984
_refine_ls_number_restraints 1
_refine_ls_restrained_S_all 1.023
_refine_ls_R_factor_all 0.0256
_refine_ls_R_factor_gt 0.0246
_refine_ls_shift/su_max 0.000
_refine_ls_shift/su_mean 0.000
_refine_ls_structure_factor_coef Fsqd
_refine_ls_weighting_details 'w=1/[\s^2^(Fo^2^)+(0.0429P)^2^+0.1558P] where P=(Fo^2^+2Fc^2^)/3'
_refine_ls_weighting_scheme calc
_refine_ls_wR_factor_gt 0.0648
_refine_ls_wR_factor_ref 0.0655
_reflns_number_gt 4834
_reflns_number_total 4984
_reflns_threshold_expression 'I > 2\s(I)'
_cod_data_source_file tk5416sup1.cif
_cod_data_source_block I
_cod_database_code 2241494
_shelx_space_group_comment
;
The symmetry employed for this shelxl refinement is uniquely defined
by the following loop, which should always be used as a source of
symmetry information in preference to the above space-group names.
They are only intended as comments.
;
_shelx_estimated_absorpt_t_min 0.742
_shelx_estimated_absorpt_t_max 0.779

loop_
_space_group_symop_operation_xyz
'x, y, z'
'-x, y+1/2, -z'

loop_
_atom_site_type_symbol
_atom_site_label
_atom_site_fract_x
_atom_site_fract_y
_atom_site_fract_z
_atom_site_U_iso_or_equiv
_atom_site_adp_type
_atom_site_calc_flag
_atom_site_occupancy
S S1 0.33896(5) 0.44735(5) 0.19766(3) 0.01720(12) Uani d 1
O O1 0.01053(14) 0.87882(14) 0.24328(10) 0.0163(3) Uani d 1
O O2 0.54967(16) 0.84850(17) 0.05710(11) 0.0269(4) Uani d 1
H H2 0.5600 0.8838 0.0058 0.040 Uiso calc 1
O O3 0.47179(14) 0.82165(14) 0.25792(10) 0.0174(3) Uani d 1
O O4 0.37762(14) 0.56548(14) 0.27376(10) 0.0158(3) Uani d 1
O O5 0.20422(16) 0.46627(15) 0.14151(10) 0.0247(3) Uani d 1
O O6 0.45457(17) 0.44066(17) 0.15025(11) 0.0269(3) Uani d 1
C C1 0.2680(2) 0.6273(2) 0.30887(14) 0.0144(4) Uani d 1
C C2 0.2306(2) 0.5743(2) 0.39227(14) 0.0156(4) Uani d 1
H H2A 0.2785 0.5035 0.4240 0.019 Uiso calc 1
C C3 0.1205(2) 0.6281(2) 0.42811(14) 0.0163(4) Uani d 1
C C4 0.0496(2) 0.7316(2) 0.37639(14) 0.0164(4) Uani d 1
H H4 -0.0246 0.7688 0.3986 0.020 Uiso calc 1
C C4A 0.0882(2) 0.78021(19) 0.29185(14) 0.0147(4) Uani d 1
C C5 0.0027(2) 0.8815(2) 0.13601(14) 0.0169(4) Uani d 1
C C5A 0.1471(2) 0.8735(2) 0.11459(14) 0.0170(4) Uani d 1
C C6 0.1735(2) 0.9385(3) 0.02247(14) 0.0228(4) Uani d 1
H H6A 0.1767 1.0324 0.0319 0.027 Uiso calc 1
H H6B 0.0984 0.9190 -0.0316 0.027 Uiso calc 1
C C7 0.3085(2) 0.8924(3) -0.00372(15) 0.0255(5) Uani d 1
H H7A 0.2977 0.8036 -0.0284 0.031 Uiso calc 1
H H7B 0.3309 0.9474 -0.0555 0.031 Uiso calc 1
C C8 0.4260(2) 0.8973(2) 0.08512(15) 0.0203(4) Uani d 1
C C9 0.3933(2) 0.7990(2) 0.16179(14) 0.0164(4) Uani d 1
H H9 0.4138 0.7108 0.1410 0.020 Uiso calc 1
C C9A 0.2436(2) 0.80314(19) 0.17329(14) 0.0150(4) Uani d 1
C C9B 0.2036(2) 0.7346(2) 0.25771(14) 0.0148(4) Uani d 1
C C10 -0.0683(2) 1.0112(2) 0.10561(15) 0.0201(4) Uani d 1
H H10A -0.1549 1.0139 0.1269 0.030 Uiso calc 1
H H10B -0.0834 1.0196 0.0353 0.030 Uiso calc 1
H H10C -0.0112 1.0816 0.1354 0.030 Uiso calc 1
C C11 -0.0845(2) 0.7666(2) 0.08950(15) 0.0205(4) Uani d 1
H H11A -0.0413 0.6862 0.1141 0.031 Uiso calc 1
H H11B -0.0926 0.7697 0.0193 0.031 Uiso calc 1
H H11C -0.1742 0.7718 0.1058 0.031 Uiso calc 1
C C12 0.4513(3) 1.0345(2) 0.12656(18) 0.0277(5) Uani d 1
H H12A 0.5337 1.0353 0.1760 0.042 Uiso calc 1
H H12B 0.3749 1.0612 0.1553 0.042 Uiso calc 1
H H12C 0.4612 1.0937 0.0746 0.042 Uiso calc 1
C C13 0.0733(2) 0.5677(2) 0.51606(15) 0.0195(4) Uani d 1
H H13A 0.0891 0.4743 0.5152 0.023 Uiso calc 1
H H13B -0.0250 0.5813 0.5089 0.023 Uiso calc 1
C C14 0.1441(2) 0.6214(2) 0.61665(15) 0.0197(4) Uani d 1
H H14A 0.1119 0.5729 0.6680 0.024 Uiso calc 1
H H14B 0.2424 0.6073 0.6246 0.024 Uiso calc 1
C C15 0.1177(2) 0.7662(2) 0.62955(15) 0.0215(4) Uani d 1
H H15A 0.0193 0.7816 0.6137 0.026 Uiso calc 1
H H15B 0.1594 0.8151 0.5829 0.026 Uiso calc 1
C C16 0.1730(2) 0.8183(2) 0.73286(15) 0.0223(5) Uani d 1
H H16A 0.2713 0.8030 0.7495 0.027 Uiso calc 1
H H16B 0.1302 0.7714 0.7799 0.027 Uiso calc 1
C C17 0.1449(3) 0.9644(3) 0.74043(16) 0.0333(6) Uani d 1
H H17A 0.1857 1.0110 0.6931 0.050 Uiso calc 1
H H17B 0.1838 0.9946 0.8055 0.050 Uiso calc 1
H H17C 0.0474 0.9793 0.7275 0.050 Uiso calc 1
C C18 0.3399(2) 0.31006(19) 0.27416(15) 0.0159(4) Uani d 1
C C19 0.4624(2) 0.2741(2) 0.33485(15) 0.0185(4) Uani d 1
H H19 0.5419 0.3228 0.3360 0.022 Uiso calc 1
C C20 0.4641(2) 0.1648(2) 0.39354(15) 0.0202(4) Uani d 1
H H20 0.5454 0.1408 0.4353 0.024 Uiso calc 1
C C21 0.3458(2) 0.0896(2) 0.39119(15) 0.0186(4) Uani d 1
C C22 0.2245(2) 0.1286(2) 0.32967(16) 0.0214(5) Uani d 1
H H22 0.1449 0.0797 0.3275 0.026 Uiso calc 1
C C23 0.2205(2) 0.2395(2) 0.27151(15) 0.0193(4) Uani d 1
H H23 0.1388 0.2659 0.2314 0.023 Uiso calc 1
C C24 0.3507(2) -0.0315(2) 0.45314(16) 0.0265(5) Uani d 1
H H24A 0.3732 -0.1053 0.4165 0.040 Uiso calc 1
H H24B 0.2625 -0.0452 0.4707 0.040 Uiso calc 1
H H24C 0.4193 -0.0213 0.5118 0.040 Uiso calc 1
C C25 0.6098(2) 0.7735(2) 0.27438(16) 0.0229(5) Uani d 1
H H25A 0.6684 0.8324 0.2461 0.027 Uiso calc 1
H H25B 0.6129 0.6880 0.2447 0.027 Uiso calc 1
C C26 0.6567(2) 0.7654(3) 0.38428(17) 0.0305(5) Uani d 1
H H26A 0.6577 0.8513 0.4122 0.046 Uiso calc 1
H H26B 0.7476 0.7289 0.3991 0.046 Uiso calc 1
H H26C 0.5948 0.7107 0.4116 0.046 Uiso calc 1

loop_
_atom_site_aniso_label
_atom_site_aniso_U_11
_atom_site_aniso_U_22
_atom_site_aniso_U_33
_atom_site_aniso_U_12
_atom_site_aniso_U_13
_atom_site_aniso_U_23
S1 0.0244(3) 0.0168(2) 0.0111(2) 0.0027(2) 0.00518(17) -0.00065(18)
O1 0.0180(7) 0.0179(7) 0.0134(6) 0.0035(6) 0.0041(5) -0.0009(5)
O2 0.0259(8) 0.0394(9) 0.0193(7) 0.0076(7) 0.0136(6) 0.0107(7)
O3 0.0158(7) 0.0233(7) 0.0133(7) 0.0012(6) 0.0030(5) 0.0015(5)
O4 0.0170(7) 0.0160(7) 0.0154(7) 0.0019(6) 0.0056(6) 0.0006(5)
O5 0.0327(8) 0.0238(8) 0.0150(6) 0.0034(7) -0.0024(6) -0.0019(6)
O6 0.0393(9) 0.0238(7) 0.0222(7) 0.0036(7) 0.0177(7) -0.0009(7)
C1 0.0149(10) 0.0162(9) 0.0121(9) -0.0014(8) 0.0023(8) -0.0030(7)
C2 0.0178(10) 0.0152(9) 0.0128(9) -0.0019(8) 0.0007(8) -0.0005(7)
C3 0.0196(10) 0.0183(9) 0.0110(9) -0.0065(8) 0.0032(8) -0.0029(7)
C4 0.0162(10) 0.0197(10) 0.0148(9) -0.0015(8) 0.0065(8) -0.0037(8)
C4A 0.0150(9) 0.0149(9) 0.0134(9) -0.0020(8) 0.0009(7) -0.0034(7)
C5 0.0186(10) 0.0206(9) 0.0111(9) 0.0027(8) 0.0017(8) -0.0006(8)
C5A 0.0212(11) 0.0168(10) 0.0134(9) -0.0007(8) 0.0040(8) -0.0003(8)
C6 0.0218(10) 0.0306(11) 0.0163(9) 0.0048(10) 0.0042(8) 0.0081(9)
C7 0.0275(12) 0.0356(12) 0.0147(9) 0.0060(10) 0.0075(9) 0.0089(9)
C8 0.0195(11) 0.0252(11) 0.0183(10) 0.0024(9) 0.0090(8) 0.0051(8)
C9 0.0188(10) 0.0187(10) 0.0124(9) 0.0026(8) 0.0045(8) 0.0005(7)
C9A 0.0197(10) 0.0149(9) 0.0111(9) 0.0005(8) 0.0047(8) -0.0024(7)
C9B 0.0163(10) 0.0170(9) 0.0109(9) -0.0025(8) 0.0022(7) -0.0025(7)
C10 0.0226(11) 0.0206(10) 0.0164(9) 0.0045(9) 0.0019(8) -0.0005(8)
C11 0.0213(11) 0.0214(11) 0.0180(9) 0.0004(9) 0.0017(8) -0.0022(8)
C12 0.0308(13) 0.0252(12) 0.0296(12) 0.0010(10) 0.0121(10) 0.0091(10)
C13 0.0213(11) 0.0215(10) 0.0172(10) -0.0026(9) 0.0076(8) 0.0008(8)
C14 0.0194(11) 0.0264(11) 0.0143(9) -0.0011(9) 0.0057(8) 0.0035(8)
C15 0.0240(11) 0.0263(11) 0.0143(9) -0.0029(9) 0.0041(8) 0.0044(8)
C16 0.0226(11) 0.0291(12) 0.0152(10) -0.0007(9) 0.0038(8) 0.0025(8)
C17 0.0470(14) 0.0297(13) 0.0193(10) -0.0033(12) -0.0036(10) -0.0003(10)
C18 0.0205(10) 0.0143(9) 0.0139(9) 0.0028(8) 0.0055(8) -0.0023(7)
C19 0.0154(10) 0.0229(11) 0.0178(9) -0.0017(8) 0.0046(8) -0.0023(8)
C20 0.0186(10) 0.0247(11) 0.0169(9) 0.0033(9) 0.0024(8) -0.0015(8)
C21 0.0236(11) 0.0180(10) 0.0159(9) 0.0007(8) 0.0077(8) -0.0032(8)
C22 0.0211(11) 0.0194(10) 0.0247(11) -0.0049(8) 0.0071(9) -0.0048(8)
C23 0.0179(10) 0.0219(11) 0.0177(9) 0.0029(9) 0.0021(8) -0.0025(8)
C24 0.0340(12) 0.0235(12) 0.0231(10) -0.0001(10) 0.0080(9) 0.0020(9)
C25 0.0169(10) 0.0309(12) 0.0220(11) 0.0009(9) 0.0064(9) 0.0040(9)
C26 0.0192(11) 0.0478(15) 0.0237(11) 0.0032(11) 0.0020(9) 0.0053(11)

loop_
_atom_type_symbol
_atom_type_description
_atom_type_scat_dispersion_real
_atom_type_scat_dispersion_imag
_atom_type_scat_source
C C 0.0181 0.0091 'International Tables Vol C Tables 4.2.6.8 and 6.1.1.4'
H H 0.0000 0.0000 'International Tables Vol C Tables 4.2.6.8 and 6.1.1.4'
O O 0.0492 0.0322 'International Tables Vol C Tables 4.2.6.8 and 6.1.1.4'
S S 0.3331 0.5567 'International Tables Vol C Tables 4.2.6.8 and 6.1.1.4'

loop_
_geom_angle_atom_site_label_1
_geom_angle_atom_site_label_2
_geom_angle_atom_site_label_3
_geom_angle
O5 S1 O6 120.48(9)
O5 S1 O4 109.74(8)
O6 S1 O4 103.09(9)
O5 S1 C18 109.51(10)
O6 S1 C18 109.04(10)
O4 S1 C18 103.56(8)
C4A O1 C5 115.24(15)
C8 O2 H2 109.5
C9 O3 C25 115.27(15)
C1 O4 S1 117.32(12)
C2 C1 C9B 124.13(19)
C2 C1 O4 116.98(18)
C9B C1 O4 118.88(17)
C1 C2 C3 119.5(2)
C1 C2 H2A 120.2
C3 C2 H2A 120.2
C4 C3 C2 118.04(18)
C4 C3 C13 121.37(19)
C2 C3 C13 120.41(19)
C4A C4 C3 120.78(18)
C4A C4 H4 119.6
C3 C4 H4 119.6
O1 C4A C4 117.27(18)
O1 C4A C9B 120.06(17)
C4 C4A C9B 122.64(19)
O1 C5 C5A 109.00(16)
O1 C5 C10 103.17(15)
C5A C5 C10 113.29(17)
O1 C5 C11 109.13(16)
C5A C5 C11 110.76(17)
C10 C5 C11 111.16(16)
C9A C5A C6 122.14(18)
C9A C5A C5 120.03(17)
C6 C5A C5 117.68(17)
C5A C6 C7 111.51(18)
C5A C6 H6A 109.3
C7 C6 H6A 109.3
C5A C6 H6B 109.3
C7 C6 H6B 109.3
H6A C6 H6B 108.0
C8 C7 C6 111.56(17)
C8 C7 H7A 109.3
C6 C7 H7A 109.3
C8 C7 H7B 109.3
C6 C7 H7B 109.3
H7A C7 H7B 108.0
O2 C8 C12 109.50(18)
O2 C8 C7 109.20(17)
C12 C8 C7 112.3(2)
O2 C8 C9 105.08(16)
C12 C8 C9 112.64(17)
C7 C8 C9 107.81(18)
O3 C9 C9A 105.46(15)
O3 C9 C8 112.79(17)
C9A C9 C8 113.00(17)
O3 C9 H9 108.5
C9A C9 H9 108.5
C8 C9 H9 108.5
C5A C9A C9B 117.76(18)
C5A C9A C9 123.25(18)
C9B C9A C9 118.82(17)
C1 C9B C4A 114.59(18)
C1 C9B C9A 127.53(18)
C4A C9B C9A 117.88(18)
C5 C10 H10A 109.5
C5 C10 H10B 109.5
H10A C10 H10B 109.5
C5 C10 H10C 109.5
H10A C10 H10C 109.5
H10B C10 H10C 109.5
C5 C11 H11A 109.5
C5 C11 H11B 109.5
H11A C11 H11B 109.5
C5 C11 H11C 109.5
H11A C11 H11C 109.5
H11B C11 H11C 109.5
C8 C12 H12A 109.5
C8 C12 H12B 109.5
H12A C12 H12B 109.5
C8 C12 H12C 109.5
H12A C12 H12C 109.5
H12B C12 H12C 109.5
C3 C13 C14 115.09(17)
C3 C13 H13A 108.5
C14 C13 H13A 108.5
C3 C13 H13B 108.5
C14 C13 H13B 108.5
H13A C13 H13B 107.5
C15 C14 C13 113.32(18)
C15 C14 H14A 108.9
C13 C14 H14A 108.9
C15 C14 H14B 108.9
C13 C14 H14B 108.9
H14A C14 H14B 107.7
C14 C15 C16 114.31(18)
C14 C15 H15A 108.7
C16 C15 H15A 108.7
C14 C15 H15B 108.7
C16 C15 H15B 108.7
H15A C15 H15B 107.6
C15 C16 C17 111.65(19)
C15 C16 H16A 109.3
C17 C16 H16A 109.3
C15 C16 H16B 109.3
C17 C16 H16B 109.3
H16A C16 H16B 108.0
C16 C17 H17A 109.5
C16 C17 H17B 109.5
H17A C17 H17B 109.5
C16 C17 H17C 109.5
H17A C17 H17C 109.5
H17B C17 H17C 109.5
C23 C18 C19 121.6(2)
C23 C18 S1 119.73(16)
C19 C18 S1 118.70(16)
C20 C19 C18 118.86(19)
C20 C19 H19 120.6
C18 C19 H19 120.6
C19 C20 C21 121.07(19)
C19 C20 H20 119.5
C21 C20 H20 119.5
C22 C21 C20 118.61(19)
C22 C21 C24 121.0(2)
C20 C21 C24 120.4(2)
C23 C22 C21 121.0(2)
C23 C22 H22 119.5
C21 C22 H22 119.5
C18 C23 C22 118.9(2)
C18 C23 H23 120.5
C22 C23 H23 120.5
C21 C24 H24A 109.5
C21 C24 H24B 109.5
H24A C24 H24B 109.5
C21 C24 H24C 109.5
H24A C24 H24C 109.5
H24B C24 H24C 109.5
O3 C25 C26 106.32(17)
O3 C25 H25A 110.5
C26 C25 H25A 110.5
O3 C25 H25B 110.5
C26 C25 H25B 110.5
H25A C25 H25B 108.7
C25 C26 H26A 109.5
C25 C26 H26B 109.5
H26A C26 H26B 109.5
C25 C26 H26C 109.5
H26A C26 H26C 109.5
H26B C26 H26C 109.5

loop_
_geom_bond_atom_site_label_1
_geom_bond_atom_site_label_2
_geom_bond_distance
S1 O5 1.4240(16)
S1 O6 1.4264(15)
S1 O4 1.6014(15)
S1 C18 1.759(2)
O1 C4A 1.366(3)
O1 C5 1.472(2)
O2 C8 1.443(2)
O2 H2 0.8200
O3 C9 1.426(2)
O3 C25 1.431(3)
O4 C1 1.421(2)
C1 C2 1.388(3)
C1 C9B 1.394(3)
C2 C3 1.395(3)
C2 H2A 0.9300
C3 C4 1.392(3)
C3 C13 1.517(3)
C4 C4A 1.391(3)
C4 H4 0.9300
C4A C9B 1.398(3)
C5 C5A 1.518(3)
C5 C10 1.523(3)
C5 C11 1.526(3)
C5A C9A 1.340(3)
C5A C6 1.505(3)
C6 C7 1.526(3)
C6 H6A 0.9700
C6 H6B 0.9700
C7 C8 1.524(3)
C7 H7A 0.9700
C7 H7B 0.9700
C8 C12 1.520(3)
C8 C9 1.541(3)
C9 C9A 1.523(3)
C9 H9 0.9800
C9A C9B 1.480(3)
C10 H10A 0.9600
C10 H10B 0.9600
C10 H10C 0.9600
C11 H11A 0.9600
C11 H11B 0.9600
C11 H11C 0.9600
C12 H12A 0.9600
C12 H12B 0.9600
C12 H12C 0.9600
C13 C14 1.536(3)
C13 H13A 0.9700
C13 H13B 0.9700
C14 C15 1.521(3)
C14 H14A 0.9700
C14 H14B 0.9700
C15 C16 1.527(3)
C15 H15A 0.9700
C15 H15B 0.9700
C16 C17 1.528(3)
C16 H16A 0.9700
C16 H16B 0.9700
C17 H17A 0.9600
C17 H17B 0.9600
C17 H17C 0.9600
C18 C23 1.380(3)
C18 C19 1.387(3)
C19 C20 1.381(3)
C19 H19 0.9300
C20 C21 1.397(3)
C20 H20 0.9300
C21 C22 1.393(3)
C21 C24 1.503(3)
C22 C23 1.388(3)
C22 H22 0.9300
C23 H23 0.9300
C24 H24A 0.9600
C24 H24B 0.9600
C24 H24C 0.9600
C25 C26 1.506(3)
C25 H25A 0.9700
C25 H25B 0.9700
C26 H26A 0.9600
C26 H26B 0.9600
C26 H26C 0.9600

loop_
_geom_hbond_atom_site_label_D
_geom_hbond_atom_site_label_H
_geom_hbond_atom_site_label_A
_geom_hbond_site_symmetry_A
_geom_hbond_distance_DH
_geom_hbond_distance_HA
_geom_hbond_distance_DA
_geom_hbond_angle_DHA
C9 H9 S1 . 0.98 2.94 3.687(2) 134
C10 H10B O5 2 0.96 2.57 3.459(2) 154
O2 H2 O6 2_655 0.82 2.22 3.014(2) 165

_cod_database_fobs_code 2241494
